data_4134592
loop_
_publ_author_name
'Liu, Bo'
'B\"ockmann, Marcus'
'Jiang, Wei'
'Doltsinis, Nikos L.'
'Wang, Zhaohui'

_publ_section_title
;
 Perylene Diimide-Embedded Double [8]Helicenes.
;
_journal_name_full 'Journal of the American Chemical Society'
_journal_paper_doi 10.1021/jacs.0c00954
_journal_year 2020
_chemical_formula_sum 'C72 H66 N2 O4'
_chemical_formula_weight 1023.26
_space_group_crystal_system triclinic
_space_group_IT_number 2
_space_group_name_Hall '-P 1'
_space_group_name_H-M_alt 'P -1'
_atom_sites_solution_hydrogens mixed
_audit_creation_method SHELXL-2018/3
_cell_angle_alpha 106.7040(10)
_cell_angle_beta 98.6010(10)
_cell_angle_gamma 105.0170(10)
_cell_formula_units_Z 4
_cell_length_a 15.1377(2)
_cell_length_b 19.4899(3)
_cell_length_c 22.4137(2)
_cell_measurement_reflns_used 74976
_cell_measurement_temperature 169.99(10)
_cell_measurement_theta_max 75.0220
_cell_measurement_theta_min 2.5750
_cell_volume 5935.33(15)
_computing_structure_refinement 'SHELXL-2018/3 (Sheldrick, 2018)'
_computing_structure_solution 'SHELXT 2018/2 (Sheldrick, 2018)'
_diffrn_ambient_temperature 169.99(10)
_diffrn_measured_fraction_theta_full 0.997
_diffrn_measured_fraction_theta_max 0.997
_diffrn_measurement_device_type 'XtaLAB Synergy R, HyPix'
_diffrn_measurement_method '\w scans'
_diffrn_radiation_type CuK\a
_diffrn_radiation_wavelength 1.54184
_diffrn_reflns_av_R_equivalents 0.0838
_diffrn_reflns_av_unetI/netI 0.0276
_diffrn_reflns_Laue_measured_fraction_full 0.997
_diffrn_reflns_Laue_measured_fraction_max 0.997
_diffrn_reflns_limit_h_max 18
_diffrn_reflns_limit_h_min -17
_diffrn_reflns_limit_k_max 23
_diffrn_reflns_limit_k_min -23
_diffrn_reflns_limit_l_max 26
_diffrn_reflns_limit_l_min -26
_diffrn_reflns_number 206866
_diffrn_reflns_point_group_measured_fraction_full 0.997
_diffrn_reflns_point_group_measured_fraction_max 0.997
_diffrn_reflns_theta_full 66.497
_diffrn_reflns_theta_max 66.497
_diffrn_reflns_theta_min 2.497
_exptl_absorpt_coefficient_mu 0.544
_exptl_absorpt_correction_T_max 0.9476
_exptl_absorpt_correction_T_min 0.8408
_exptl_absorpt_correction_type multi-scan
_exptl_absorpt_process_details sadabs
_exptl_crystal_colour 'dark red'
_exptl_crystal_density_diffrn 1.145
_exptl_crystal_description plate
_exptl_crystal_F_000 2176
_exptl_crystal_size_max 0.330
_exptl_crystal_size_mid 0.220
_exptl_crystal_size_min 0.100
_refine_diff_density_max 1.538
_refine_diff_density_min -0.600
_refine_diff_density_rms 0.095
_refine_ls_extinction_method none
_refine_ls_goodness_of_fit_ref 1.717
_refine_ls_hydrogen_treatment constr
_refine_ls_matrix_type full
_refine_ls_number_parameters 1409
_refine_ls_number_reflns 20858
_refine_ls_number_restraints 115
_refine_ls_restrained_S_all 1.749
_refine_ls_R_factor_all 0.1216
_refine_ls_R_factor_gt 0.1110
_refine_ls_shift/su_max 0.016
_refine_ls_shift/su_mean 0.002
_refine_ls_structure_factor_coef Fsqd
_refine_ls_weighting_details 'w=1/[\s^2^(Fo^2^)+(0.2000P)^2^] where P=(Fo^2^+2Fc^2^)/3'
_refine_ls_weighting_scheme calc
_refine_ls_wR_factor_gt 0.3620
_refine_ls_wR_factor_ref 0.3817
_reflns_Friedel_coverage 0.000
_reflns_number_gt 16761
_reflns_number_total 20858
_reflns_threshold_expression 'I > 2\s(I)'
_cod_data_source_file ja0c00954_si_002.cif
_cod_data_source_block tx395a_sq
_cod_original_cell_volume 5935.33(14)
_cod_database_code 4134592
_shelx_shelxl_version_number 2018/3
_shelx_space_group_comment
;
The symmetry employed for this shelxl refinement is uniquely defined
by the following loop, which should always be used as a source of
symmetry information in preference to the above space-group names.
They are only intended as comments.
;
_shelx_estimated_absorpt_t_min 0.841
_shelx_estimated_absorpt_t_max 0.948

loop_
_space_group_symop_operation_xyz
'x, y, z'
'-x, -y, -z'

loop_
_atom_site_label
_atom_site_type_symbol
_atom_site_fract_x
_atom_site_fract_y
_atom_site_fract_z
_atom_site_U_iso_or_equiv
_atom_site_adp_type
_atom_site_occupancy
_atom_site_site_symmetry_order
_atom_site_calc_flag
_atom_site_refinement_flags_posn
_atom_site_refinement_flags_adp
_atom_site_refinement_flags_occupancy
_atom_site_disorder_assembly
_atom_site_disorder_group
N1 N 0.0660(2) 0.22596(19) 0.75644(16) 0.0821(9) Uani 1 1 d . . . . .
N2 N 0.3617(2) 0.78866(15) 0.68964(15) 0.0762(8) Uani 1 1 d . . . . .
N1A N 0.67753(18) 0.22872(16) 0.06165(13) 0.0646(6) Uani 1 1 d . . . . .
N2A N 0.5425(2) 0.77969(15) 0.28739(16) 0.0746(8) Uani 1 1 d . . . . .
O1 O 0.1503(2) 0.17734(16) 0.69001(14) 0.0877(7) Uani 1 1 d . . . . .
O2 O -0.0164(3) 0.2776(2) 0.82398(18) 0.1220(12) Uani 1 1 d . . . . .
O3 O 0.2748(2) 0.83894(15) 0.75270(16) 0.1002(9) Uani 1 1 d . . . . .
O4 O 0.4491(2) 0.73434(13) 0.62635(13) 0.0779(6) Uani 1 1 d . . . . .
O1A O 0.59229(16) 0.17942(13) 0.12411(12) 0.0693(5) Uani 1 1 d . . . . .
O2A O 0.76894(19) 0.28383(17) 0.00557(13) 0.0853(7) Uani 1 1 d . . . . .
O3A O 0.6346(2) 0.83634(15) 0.23276(18) 0.0999(9) Uani 1 1 d . . . . .
O4A O 0.4418(2) 0.71781(13) 0.33577(13) 0.0815(7) Uani 1 1 d . . . . .
C1 C 0.1280(3) 0.2308(2) 0.71667(17) 0.0732(9) Uani 1 1 d . . . . .
C2 C 0.1646(2) 0.30673(18) 0.70883(14) 0.0594(7) Uani 1 1 d . . . . .
C3 C 0.1369(2) 0.3683(2) 0.74044(14) 0.0599(7) Uani 1 1 d . . . . .
C4 C 0.0763(2) 0.3608(2) 0.78145(16) 0.0685(8) Uani 1 1 d . . . . .
C5 C 0.0393(3) 0.2857(3) 0.7893(2) 0.0842(11) Uani 1 1 d . . . . .
C6 C 0.0520(2) 0.4211(2) 0.81347(17) 0.0752(9) Uani 1 1 d . . . . .
H6 H 0.013201 0.415913 0.841462 0.090 Uiso 1 1 calc R U . . .
C7 C 0.0842(2) 0.4900(2) 0.80499(16) 0.0705(9) Uani 1 1 d . . . . .
H7 H 0.066117 0.530265 0.827214 0.085 Uiso 1 1 calc R U . . .
C8 C 0.1441(2) 0.5007(2) 0.76316(14) 0.0593(7) Uani 1 1 d . . . . .
C9 C 0.1797(2) 0.5725(2) 0.75295(14) 0.0608(7) Uani 1 1 d . . . . .
C10 C 0.1532(3) 0.6356(2) 0.78090(17) 0.0721(9) Uani 1 1 d . . . . .
H10 H 0.110737 0.632377 0.806768 0.086 Uiso 1 1 calc R U . . .
C11 C 0.1894(3) 0.7026(2) 0.77050(17) 0.0771(10) Uani 1 1 d . . . . .
H11 H 0.170381 0.743758 0.789175 0.093 Uiso 1 1 calc R U . . .
C12 C 0.2535(3) 0.70992(19) 0.73293(16) 0.0688(8) Uani 1 1 d . . . . .
C13 C 0.2964(3) 0.7845(2) 0.72614(18) 0.0754(9) Uani 1 1 d . . . . .
C14 C 0.3893(2) 0.72688(17) 0.65697(16) 0.0630(7) Uani 1 1 d . . . . .
C15 C 0.3425(2) 0.65310(16) 0.66149(14) 0.0560(7) Uani 1 1 d . . . . .
C16 C 0.35901(19) 0.58996(15) 0.62600(13) 0.0504(6) Uani 1 1 d . . . . .
H16 H 0.399672 0.594293 0.599037 0.061 Uiso 1 1 calc R U . . .
C17 C 0.31528(17) 0.51777(15) 0.62950(12) 0.0463(5) Uani 1 1 d . . . . .
C18 C 0.26547(18) 0.51429(16) 0.67713(12) 0.0471(6) Uani 1 1 d . . . . .
C19 C 0.2419(2) 0.57821(17) 0.71153(13) 0.0526(6) Uani 1 1 d . . . . .
C20 C 0.2796(2) 0.64755(17) 0.70205(13) 0.0563(7) Uani 1 1 d . . . . .
C21 C 0.17163(19) 0.43897(18) 0.73121(13) 0.0544(6) Uani 1 1 d . . . . .
C22 C 0.23114(18) 0.44415(16) 0.68824(12) 0.0489(6) Uani 1 1 d . . . . .
C23 C 0.25861(18) 0.38254(16) 0.65733(12) 0.0497(6) Uani 1 1 d . . . . .
C24 C 0.2255(2) 0.31429(17) 0.66994(14) 0.0567(6) Uani 1 1 d . . . . .
H24 H 0.245679 0.273735 0.651357 0.068 Uiso 1 1 calc R U . . .
C25 C 0.31065(18) 0.38634(15) 0.60892(12) 0.0481(6) Uani 1 1 d . . . . .
C26 C 0.34603(19) 0.32786(16) 0.57953(14) 0.0542(6) Uani 1 1 d . . . . .
H26 H 0.339639 0.286928 0.593841 0.065 Uiso 1 1 calc R U . . .
C27 C 0.3890(2) 0.33048(16) 0.53099(14) 0.0572(6) Uani 1 1 d . . . . .
H27 H 0.419797 0.295693 0.516594 0.069 Uiso 1 1 calc R U . . .
C28 C 0.38706(19) 0.38678(16) 0.50172(13) 0.0548(6) Uani 1 1 d . . . . .
C29 C 0.34513(18) 0.44183(15) 0.52657(12) 0.0493(6) Uani 1 1 d . . . . .
C30 C 0.32406(17) 0.44936(15) 0.58814(12) 0.0465(5) Uani 1 1 d . . . . .
C31 C 0.4265(2) 0.38716(19) 0.44839(15) 0.0633(7) Uani 1 1 d . . . . .
H31 H 0.451790 0.349459 0.430850 0.076 Uiso 1 1 calc R U . . .
C32 C 0.4276(2) 0.44230(19) 0.42291(14) 0.0642(7) Uani 1 1 d . . . . .
H32 H 0.462101 0.446820 0.392439 0.077 Uiso 1 1 calc R U . . .
C33 C 0.3765(2) 0.49368(18) 0.44203(14) 0.0629(7) Uani 1 1 d . . . . .
C34 C 0.32453(19) 0.48681(16) 0.48842(12) 0.0523(6) Uani 1 1 d . . . . .
C35 C 0.2553(2) 0.52625(16) 0.49464(13) 0.0564(6) Uani 1 1 d . . . . .
C36 C 0.2698(2) 0.59063(18) 0.47522(15) 0.0678(8) Uani 1 1 d . . . . .
C37 C 0.3332(3) 0.6023(2) 0.43593(17) 0.0777(10) Uani 1 1 d . . . . .
H37 H 0.342780 0.644596 0.423287 0.093 Uiso 1 1 calc R U . . .
C38 C 0.3805(3) 0.5525(2) 0.41640(15) 0.0747(10) Uani 1 1 d . . . . .
H38 H 0.415412 0.557193 0.386159 0.090 Uiso 1 1 calc R U . . .
C39 C 0.2211(3) 0.6432(2) 0.49649(19) 0.0781(10) Uani 1 1 d . . . . .
H39 H 0.230449 0.685520 0.483852 0.094 Uiso 1 1 calc R U . . .
C40 C 0.1613(3) 0.6325(2) 0.53487(19) 0.0756(10) Uani 1 1 d . . . . .
H40 H 0.137966 0.670867 0.553822 0.091 Uiso 1 1 calc R U . . .
C41 C 0.1342(2) 0.56268(19) 0.54626(15) 0.0642(8) Uani 1 1 d . . . . .
C42 C 0.0652(2) 0.5496(2) 0.58264(16) 0.0690(8) Uani 1 1 d . . . . .
H42 H 0.040667 0.587666 0.600419 0.083 Uiso 1 1 calc R U . . .
C43 C 0.0355(2) 0.4823(2) 0.59130(16) 0.0704(9) Uani 1 1 d . . . . .
H43 H -0.003745 0.476630 0.618966 0.085 Uiso 1 1 calc R U . . .
C44 C 0.06294(19) 0.42019(19) 0.55905(15) 0.0608(7) Uani 1 1 d . . . . .
C45 C 0.0247(2) 0.3482(2) 0.56211(17) 0.0702(9) Uani 1 1 d . . . . .
H45 H -0.014651 0.341913 0.589637 0.084 Uiso 1 1 calc R U . . .
C46 C 0.0434(2) 0.2873(2) 0.52598(18) 0.0728(9) Uani 1 1 d . . . . .
H46 H 0.018210 0.240240 0.529718 0.087 Uiso 1 1 calc R U . . .
C47 C 0.1004(2) 0.29486(19) 0.48307(18) 0.0703(8) Uani 1 1 d . . . . .
H47 H 0.110919 0.252595 0.456940 0.084 Uiso 1 1 calc R U . . .
C48 C 0.1410(2) 0.36500(17) 0.47964(14) 0.0595(7) Uani 1 1 d . . . . .
H48 H 0.177367 0.369421 0.450120 0.071 Uiso 1 1 calc R U . . .
C49 C 0.12860(19) 0.43033(17) 0.52000(13) 0.0543(6) Uani 1 1 d . . . . .
C50 C 0.1733(2) 0.50596(16) 0.52074(13) 0.0547(6) Uani 1 1 d . . . . .
C51 C 0.0287(4) 0.1492(3) 0.7661(3) 0.1008(12) Uani 1 1 d . U . . .
H51 H -0.014769 0.155353 0.794071 0.121 Uiso 1 1 calc R U . . .
C52 C -0.0292(4) 0.0876(3) 0.7032(3) 0.1251(18) Uani 1 1 d . . . . .
H52A H 0.011889 0.065415 0.680508 0.150 Uiso 1 1 calc R U . . .
H52B H -0.061639 0.108971 0.676270 0.150 Uiso 1 1 calc R U . . .
C53 C -0.1009(5) 0.0270(4) 0.7177(4) 0.143(2) Uani 1 1 d . U . . .
H53A H -0.067155 0.009100 0.747074 0.172 Uiso 1 1 calc R U . . .
H53B H -0.141882 0.050327 0.739585 0.172 Uiso 1 1 calc R U . . .
C54 C -0.1616(6) -0.0404(4) 0.6603(4) 0.166(3) Uani 1 1 d . U . . .
H54A H -0.121174 -0.062636 0.636980 0.200 Uiso 1 1 calc R U . . .
H54B H -0.198746 -0.023328 0.631982 0.200 Uiso 1 1 calc R U . . .
C55 C -0.2335(5) -0.1059(5) 0.6795(4) 0.168(3) Uani 1 1 d D U . . .
H55A H -0.197858 -0.133044 0.697501 0.201 Uiso 1 1 calc R U . . .
H55B H -0.262691 -0.082105 0.711679 0.201 Uiso 1 1 calc R U . . .
C56 C -0.3081(8) -0.1600(5) 0.6215(4) 0.211(4) Uani 1 1 d D U . . .
H56A H -0.316826 -0.139445 0.587754 0.317 Uiso 1 1 d R U . . .
H56B H -0.368185 -0.181515 0.629075 0.317 Uiso 1 1 d R U . . .
H56C H -0.279115 -0.198555 0.609076 0.317 Uiso 1 1 d R U . . .
C57 C 0.1068(4) 0.1281(3) 0.8014(2) 0.1057(13) Uani 1 1 d . U . . .
H57A H 0.158189 0.133012 0.780047 0.127 Uiso 1 1 calc R U . . .
H57B H 0.082309 0.075394 0.797377 0.127 Uiso 1 1 calc R U . . .
C58 C 0.1470(4) 0.1758(3) 0.8735(3) 0.1095(14) Uani 1 1 d . . . . .
H58A H 0.203730 0.165374 0.888832 0.131 Uiso 1 1 calc R U . . .
H58B H 0.164834 0.228897 0.877918 0.131 Uiso 1 1 calc R U . . .
C59 C 0.0822(4) 0.1625(3) 0.9149(3) 0.1169(16) Uani 1 1 d . . . . .
H59A H 0.022417 0.167422 0.897543 0.140 Uiso 1 1 calc R U . . .
H59B H 0.108542 0.200199 0.957514 0.140 Uiso 1 1 calc R U . . .
C60 C 0.0660(6) 0.0842(4) 0.9196(3) 0.148(3) Uani 1 1 d . . . . .
H60A H 0.034923 0.045860 0.877771 0.178 Uiso 1 1 calc R U . . .
H60B H 0.125590 0.077632 0.934779 0.178 Uiso 1 1 calc R U . . .
C61 C 0.0054(7) 0.0775(6) 0.9656(5) 0.183(3) Uani 1 1 d . . . . .
H61A H -0.058207 0.047990 0.942197 0.274 Uiso 1 1 calc R U . . .
H61B H 0.006928 0.126978 0.990830 0.274 Uiso 1 1 calc R U . . .
H61C H 0.028503 0.053251 0.993281 0.274 Uiso 1 1 calc DR U . . .
C62 C 0.4118(3) 0.8646(2) 0.6874(2) 0.0873(11) Uani 1 1 d . . . . .
H62 H 0.449878 0.856747 0.655855 0.105 Uiso 1 1 calc R U . . .
C63 C 0.4770(3) 0.9132(2) 0.7501(3) 0.0999(13) Uani 1 1 d . . . . .
H63A H 0.439618 0.923641 0.781115 0.120 Uiso 1 1 calc R U . . .
H63B H 0.509510 0.961023 0.746192 0.120 Uiso 1 1 calc R U . . .
C64 C 0.5497(3) 0.8837(2) 0.7771(2) 0.0784(9) Uani 1 1 d . . . . .
H64A H 0.516030 0.835771 0.780231 0.094 Uiso 1 1 calc R U . . .
H64B H 0.585447 0.872600 0.745100 0.094 Uiso 1 1 calc R U . . .
C65 C 0.6171(4) 0.9264(3) 0.8376(3) 0.1062(15) Uani 1 1 d . . . . .
H65A H 0.581612 0.941564 0.868811 0.127 Uiso 1 1 calc R U . . .
H65B H 0.654665 0.972385 0.833108 0.127 Uiso 1 1 calc R U . . .
C66 C 0.6823(4) 0.8955(3) 0.8662(3) 0.1210(18) Uani 1 1 d . . . . .
H66A H 0.718380 0.880909 0.835200 0.145 Uiso 1 1 calc R U . . .
H66B H 0.644882 0.849307 0.870313 0.145 Uiso 1 1 calc R U . . .
C67 C 0.7497(4) 0.9387(3) 0.9276(3) 0.1211(18) Uani 1 1 d . . . . .
H67A H 0.770079 0.991140 0.931817 0.182 Uiso 1 1 d R U . . .
H67B H 0.802940 0.920620 0.929347 0.182 Uiso 1 1 d R U . . .
H67C H 0.720967 0.932880 0.962065 0.182 Uiso 1 1 d R U . . .
C68 C 0.3388(4) 0.9015(3) 0.6632(3) 0.1204(18) Uani 1 1 d . U . . .
H68A H 0.316927 0.925310 0.699774 0.144 Uiso 1 1 calc R U . . .
H68B H 0.372749 0.941424 0.649518 0.144 Uiso 1 1 calc R U . . .
C69 C 0.2542(5) 0.8530(4) 0.6104(4) 0.148(2) Uani 1 1 d . U . . .
H69A H 0.222066 0.810208 0.621549 0.178 Uiso 1 1 calc R U . . .
H69B H 0.274477 0.833443 0.571691 0.178 Uiso 1 1 calc R U . . .
C70 C 0.1821(6) 0.8955(5) 0.5957(4) 0.176(3) Uani 1 1 d D U . . .
H70A H 0.126237 0.856593 0.566106 0.211 Uiso 1 1 calc R U . . .
H70B H 0.209389 0.926030 0.571597 0.211 Uiso 1 1 calc R U . . .
C71 C 0.1437(5) 0.9504(4) 0.6491(3) 0.143(2) Uani 1 1 d D U . . .
H71A H 0.195356 0.989763 0.682300 0.172 Uiso 1 1 calc R U . . .
H71B H 0.103424 0.973198 0.629242 0.172 Uiso 1 1 calc R U . . .
C72 C 0.0871(5) 0.8922(5) 0.6761(5) 0.188(4) Uani 1 1 d D U . . .
H72A H 0.070435 0.840391 0.648974 0.282 Uiso 1 1 d R U . . .
H72B H 0.030895 0.905231 0.680374 0.282 Uiso 1 1 d R U . . .
H72C H 0.123035 0.898921 0.717643 0.282 Uiso 1 1 d R U . . .
C1A C 0.6232(2) 0.23315(19) 0.10737(15) 0.0610(7) Uani 1 1 d . . . . .
C2A C 0.60182(19) 0.30505(17) 0.13245(13) 0.0532(6) Uani 1 1 d . . . . .
C3A C 0.64191(18) 0.36738(18) 0.11398(13) 0.0534(6) Uani 1 1 d . . . . .
C4A C 0.70223(19) 0.36230(19) 0.07212(14) 0.0597(7) Uani 1 1 d . . . . .
C5A C 0.7193(2) 0.2900(2) 0.04349(16) 0.0691(8) Uani 1 1 d . . . . .
C6A C 0.7435(2) 0.4257(2) 0.05716(15) 0.0676(8) Uani 1 1 d . . . . .
H6A H 0.784047 0.422816 0.029822 0.081 Uiso 1 1 calc R U . . .
C7A C 0.7260(2) 0.4921(2) 0.08169(15) 0.0622(7) Uani 1 1 d . . . . .
H7A H 0.755249 0.533489 0.070846 0.075 Uiso 1 1 calc R U . . .
C8A C 0.66531(18) 0.49978(18) 0.12266(14) 0.0557(7) Uani 1 1 d . . . . .
C9A C 0.64590(19) 0.57009(18) 0.15039(15) 0.0578(7) Uani 1 1 d . . . . .
C10A C 0.6856(2) 0.6369(2) 0.13771(17) 0.0692(8) Uani 1 1 d . . . . .
H10A H 0.724720 0.636202 0.109427 0.083 Uiso 1 1 calc R U . . .
C11A C 0.6680(2) 0.7024(2) 0.16584(19) 0.0748(9) Uani 1 1 d . . . . .
H11A H 0.695012 0.745133 0.156109 0.090 Uiso 1 1 calc R U . . .
C12A C 0.6102(2) 0.70649(19) 0.20889(18) 0.0686(8) Uani 1 1 d . . . . .
C13A C 0.5971(3) 0.7787(2) 0.2426(2) 0.0774(10) Uani 1 1 d . . . . .
C14A C 0.4918(2) 0.71417(18) 0.29783(17) 0.0672(8) Uani 1 1 d . . . . .
C15A C 0.5025(2) 0.64235(16) 0.26152(15) 0.0579(7) Uani 1 1 d . . . . .
C16A C 0.45156(19) 0.57695(16) 0.26763(13) 0.0517(6) Uani 1 1 d . . . . .
H16A H 0.408698 0.578505 0.293312 0.062 Uiso 1 1 calc R U . . .
C17A C 0.46273(18) 0.50611(15) 0.23537(12) 0.0482(6) Uani 1 1 d . . . . .
C18A C 0.53423(17) 0.50558(15) 0.20292(13) 0.0483(6) Uani 1 1 d . . . . .
C19A C 0.58296(18) 0.57213(17) 0.19114(14) 0.0541(7) Uani 1 1 d . . . . .
C20A C 0.5657(2) 0.64038(17) 0.22034(15) 0.0575(7) Uani 1 1 d . . . . .
C21A C 0.62214(18) 0.43525(17) 0.13901(13) 0.0512(6) Uani 1 1 d . . . . .
C22A C 0.55703(17) 0.43786(16) 0.17860(12) 0.0482(6) Uani 1 1 d . . . . .
C23A C 0.51524(17) 0.37443(16) 0.19519(12) 0.0480(6) Uani 1 1 d . . . . .
C24A C 0.54230(19) 0.30889(16) 0.17205(13) 0.0521(6) Uani 1 1 d . . . . .
H24A H 0.518524 0.267493 0.184401 0.063 Uiso 1 1 calc R U . . .
C25A C 0.44161(17) 0.37513(15) 0.22867(12) 0.0474(5) Uani 1 1 d . . . . .
C26A C 0.40081(19) 0.31449(16) 0.25033(13) 0.0511(6) Uani 1 1 d . . . . .
H26A H 0.424944 0.274435 0.245282 0.061 Uiso 1 1 calc R U . . .
C27A C 0.3270(2) 0.31515(16) 0.27823(13) 0.0555(6) Uani 1 1 d . . . . .
H27A H 0.306968 0.279133 0.297175 0.067 Uiso 1 1 calc R U . . .
C28A C 0.28000(19) 0.36937(16) 0.27912(13) 0.0538(6) Uani 1 1 d . . . . .
C29A C 0.31367(18) 0.42603(16) 0.25270(12) 0.0507(6) Uani 1 1 d . . . . .
C30A C 0.40554(18) 0.43592(15) 0.23911(12) 0.0482(6) Uani 1 1 d . . . . .
C31A C 0.2005(2) 0.36897(19) 0.30588(15) 0.0631(7) Uani 1 1 d . . . . .
H31A H 0.176828 0.331091 0.322205 0.076 Uiso 1 1 calc R U . . .
C32A C 0.1588(2) 0.4230(2) 0.30794(17) 0.0714(8) Uani 1 1 d . . . . .
H32A H 0.113228 0.426594 0.331224 0.086 Uiso 1 1 calc R U . . .
C33A C 0.1847(2) 0.4745(2) 0.27439(16) 0.0667(8) Uani 1 1 d . . . . .
C34A C 0.25388(19) 0.46900(17) 0.23933(14) 0.0563(6) Uani 1 1 d . . . . .
C35A C 0.25967(19) 0.50654(17) 0.19204(15) 0.0581(7) Uani 1 1 d . . . . .
C36A C 0.2269(2) 0.5695(2) 0.20176(17) 0.0686(8) Uani 1 1 d . . . . .
C37A C 0.1692(3) 0.5817(2) 0.2456(2) 0.0817(10) Uani 1 1 d . . . . .
H37A H 0.148789 0.623741 0.252691 0.098 Uiso 1 1 calc R U . . .
C38A C 0.1435(3) 0.5334(2) 0.2771(2) 0.0804(10) Uani 1 1 d . . . . .
H38A H 0.098663 0.538287 0.300822 0.096 Uiso 1 1 calc R U . . .
C39A C 0.2529(3) 0.6209(2) 0.1678(2) 0.0808(10) Uani 1 1 d . . . . .
H39A H 0.230632 0.661981 0.173641 0.097 Uiso 1 1 calc R U . . .
C40A C 0.3096(3) 0.6097(2) 0.12757(19) 0.0755(9) Uani 1 1 d . . . . .
H40A H 0.333715 0.647037 0.110814 0.091 Uiso 1 1 calc R U . . .
C41A C 0.3334(2) 0.54135(19) 0.11007(15) 0.0651(8) Uani 1 1 d . . . . .
C42A C 0.3887(2) 0.5281(2) 0.06448(16) 0.0724(9) Uani 1 1 d . . . . .
H42A H 0.413772 0.566336 0.048805 0.087 Uiso 1 1 calc R U . . .
C43A C 0.4059(2) 0.4620(2) 0.04342(16) 0.0686(8) Uani 1 1 d . . . . .
H43A H 0.447306 0.456605 0.017008 0.082 Uiso 1 1 calc R U . . .
C44A C 0.3603(2) 0.4005(2) 0.06171(14) 0.0615(7) Uani 1 1 d . . . . .
C45A C 0.3682(2) 0.3275(2) 0.03352(16) 0.0710(8) Uani 1 1 d . . . . .
H45A H 0.408078 0.321488 0.006044 0.085 Uiso 1 1 calc R U . . .
C46A C 0.3188(3) 0.2671(2) 0.04589(17) 0.0733(8) Uani 1 1 d . . . . .
H46A H 0.326242 0.220164 0.028111 0.088 Uiso 1 1 calc R U . . .
C47A C 0.2561(2) 0.27524(19) 0.08576(15) 0.0650(7) Uani 1 1 d . . . . .
H47A H 0.219833 0.233134 0.092708 0.078 Uiso 1 1 calc R U . . .
C48A C 0.2482(2) 0.34469(18) 0.11436(14) 0.0572(7) Uani 1 1 d . . . . .
H48A H 0.205397 0.348705 0.139898 0.069 Uiso 1 1 calc R U . . .
C49A C 0.30314(19) 0.41082(18) 0.10631(13) 0.0557(7) Uani 1 1 d . . . . .
C50A C 0.29896(19) 0.48529(17) 0.13709(14) 0.0550(6) Uani 1 1 d . . . . .
C51A C 0.6853(3) 0.1531(2) 0.02756(19) 0.0772(9) Uani 1 1 d . . . . .
H51A H 0.716342 0.159752 -0.006679 0.093 Uiso 1 1 calc R U . . .
C52A C 0.7501(3) 0.1294(2) 0.0701(2) 0.0833(10) Uani 1 1 d . . . . .
H52C H 0.729581 0.133114 0.109522 0.100 Uiso 1 1 calc R U . . .
H52D H 0.742791 0.076642 0.048660 0.100 Uiso 1 1 calc R U . . .
C53A C 0.8525(3) 0.1737(2) 0.08708(18) 0.0746(9) Uani 1 1 d . . . . .
H53C H 0.860223 0.226211 0.109894 0.089 Uiso 1 1 calc R U . . .
H53D H 0.872670 0.171430 0.047667 0.089 Uiso 1 1 calc R U . . .
C54A C 0.9167(3) 0.1476(2) 0.1278(2) 0.0839(10) Uani 1 1 d . . . . .
H54E H 0.893037 0.145636 0.165411 0.101 Uiso 1 1 calc R U . . .
H54F H 0.912813 0.096499 0.103437 0.101 Uiso 1 1 calc R U . . .
C55A C 1.0175(3) 0.1947(3) 0.1497(3) 0.1018(13) Uani 1 1 d . . . . .
H55C H 1.022366 0.244356 0.178002 0.122 Uiso 1 1 calc R U . . .
H55D H 1.039808 0.200968 0.112650 0.122 Uiso 1 1 calc R U . . .
C56A C 1.0813(4) 0.1630(3) 0.1845(3) 0.1220(18) Uani 1 1 d . . . . .
H56D H 1.079530 0.114917 0.156147 0.183 Uiso 1 1 d R U . . .
H56E H 1.059670 0.156547 0.221287 0.183 Uiso 1 1 d R U . . .
H56F H 1.144681 0.197007 0.198117 0.183 Uiso 1 1 d R U . . .
C57A C 0.5897(3) 0.0951(2) -0.0060(2) 0.0909(11) Uani 1 1 d . . . . .
H57C H 0.598723 0.050571 -0.034031 0.109 Uiso 1 1 calc R U . . .
H57D H 0.560823 0.080445 0.026190 0.109 Uiso 1 1 calc R U . . .
C58A C 0.5225(3) 0.1188(3) -0.0447(2) 0.0985(12) Uani 1 1 d . . . . .
H58C H 0.553638 0.138348 -0.073972 0.118 Uiso 1 1 calc R U . . .
H58D H 0.508219 0.159985 -0.015948 0.118 Uiso 1 1 calc R U . . .
C59A C 0.4316(3) 0.0588(3) -0.0830(3) 0.0988(13) Uani 1 1 d . . . . .
H59C H 0.446451 0.017461 -0.111077 0.119 Uiso 1 1 calc R U . . .
H59D H 0.400813 0.039607 -0.053403 0.119 Uiso 1 1 calc R U . . .
C60A C 0.3633(4) 0.0788(3) -0.1224(3) 0.1213(17) Uani 1 1 d . . . . .
H60C H 0.346195 0.118316 -0.093668 0.146 Uiso 1 1 calc R U . . .
H60D H 0.395747 0.101154 -0.149791 0.146 Uiso 1 1 calc R U . . .
C61A C 0.2769(4) 0.0222(3) -0.1628(3) 0.1082(15) Uani 1 1 d . . . . .
H61D H 0.244929 0.042576 -0.190322 0.162 Uiso 1 1 d R U . . .
H61E H 0.237779 0.007445 -0.135772 0.162 Uiso 1 1 d R U . . .
H61F H 0.289839 -0.021055 -0.188552 0.162 Uiso 1 1 d R U . . .
C62A C 0.5366(3) 0.8531(2) 0.3263(2) 0.0867(11) Uani 1 1 d . . . . .
H62A H 0.498557 0.840885 0.355827 0.104 Uiso 1 1 calc R U . . .
C63A C 0.4802(4) 0.8864(2) 0.2870(3) 0.1031(14) Uani 1 1 d . . . . .
H63C H 0.463639 0.925240 0.316837 0.124 Uiso 1 1 calc R U . . .
H63D H 0.521773 0.911401 0.265250 0.124 Uiso 1 1 calc R U . . .
C64A C 0.3950(3) 0.8370(2) 0.2395(2) 0.0891(11) Uani 1 1 d . . . . .
H64C H 0.357370 0.806291 0.259565 0.107 Uiso 1 1 calc R U . . .
H64D H 0.412601 0.803104 0.205873 0.107 Uiso 1 1 calc R U . . .
C65A C 0.3331(3) 0.8723(2) 0.2081(2) 0.0860(11) Uani 1 1 d . . . . .
H65C H 0.312659 0.903959 0.241591 0.103 Uiso 1 1 calc R U . . .
H65D H 0.371886 0.905482 0.190417 0.103 Uiso 1 1 calc R U . . .
C66A C 0.2491(4) 0.8228(3) 0.1572(2) 0.1000(13) Uani 1 1 d . . . . .
H66C H 0.209100 0.790418 0.174963 0.120 Uiso 1 1 calc R U . . .
H66D H 0.268914 0.790460 0.123875 0.120 Uiso 1 1 calc R U . . .
C67A C 0.1909(3) 0.8605(2) 0.1267(2) 0.0849(10) Uani 1 1 d . . . . .
H67D H 0.133132 0.823442 0.099207 0.127 Uiso 1 1 d R U . . .
H67E H 0.224962 0.885382 0.101867 0.127 Uiso 1 1 d R U . . .
H67F H 0.177122 0.897012 0.159777 0.127 Uiso 1 1 d R U . . .
C68A C 0.6286(4) 0.9053(2) 0.3685(3) 0.1145(17) Uani 1 1 d . U . . .
H68E H 0.617425 0.947420 0.398403 0.137 Uiso 1 1 calc R U . . .
H68F H 0.665937 0.925513 0.342126 0.137 Uiso 1 1 calc R U . . .
C69A C 0.6867(4) 0.8723(3) 0.4069(3) 0.1063(14) Uani 1 1 d . U . . .
H69C H 0.647269 0.849287 0.430795 0.128 Uiso 1 1 calc R U . . .
H69D H 0.699929 0.831783 0.376396 0.128 Uiso 1 1 calc R U . . .
C70A C 0.7748(5) 0.9208(4) 0.4514(4) 0.155(2) Uani 1 1 d . U . . .
H70C H 0.761771 0.956576 0.486236 0.186 Uiso 1 1 calc R U . . .
H70D H 0.811859 0.949435 0.429569 0.186 Uiso 1 1 calc R U . . .
C71A C 0.8354(5) 0.8790(4) 0.4805(4) 0.155(3) Uani 1 1 d . U . . .
H71C H 0.802883 0.858557 0.508850 0.186 Uiso 1 1 calc R U . . .
H71D H 0.836763 0.836414 0.445654 0.186 Uiso 1 1 calc R U . . .
C72A C 0.9340(8) 0.9227(7) 0.5168(7) 0.262(7) Uani 1 1 d . U . . .
H72D H 0.959941 0.940479 0.485448 0.393 Uiso 1 1 d R U . . .
H72E H 0.970651 0.894858 0.531907 0.393 Uiso 1 1 d R U . . .
H72F H 0.935381 0.965068 0.552267 0.393 Uiso 1 1 d R U . . .

loop_
_atom_site_aniso_label
_atom_site_aniso_U_11
_atom_site_aniso_U_22
_atom_site_aniso_U_33
_atom_site_aniso_U_23
_atom_site_aniso_U_13
_atom_site_aniso_U_12
N1 0.083(2) 0.086(2) 0.0698(18) 0.0274(16) 0.0307(16) 0.0083(16)
N2 0.093(2) 0.0559(15) 0.0684(17) 0.0172(13) -0.0101(15) 0.0254(14)
N1A 0.0575(14) 0.0796(17) 0.0549(14) 0.0159(13) 0.0141(11) 0.0264(12)
N2A 0.0745(17) 0.0585(15) 0.087(2) 0.0322(14) -0.0009(15) 0.0186(13)
O1 0.105(2) 0.0791(16) 0.0872(18) 0.0395(14) 0.0333(16) 0.0257(15)
O2 0.126(3) 0.123(2) 0.109(2) 0.036(2) 0.074(2) 0.005(2)
O3 0.109(2) 0.0712(15) 0.110(2) 0.0103(15) 0.0041(17) 0.0479(15)
O4 0.0923(17) 0.0597(12) 0.0774(16) 0.0280(11) 0.0100(14) 0.0181(12)
O1A 0.0674(13) 0.0671(12) 0.0767(15) 0.0234(11) 0.0226(11) 0.0255(10)
O2A 0.0799(16) 0.121(2) 0.0712(15) 0.0349(15) 0.0386(13) 0.0446(15)
O3A 0.0965(19) 0.0713(15) 0.140(3) 0.0595(17) 0.0188(18) 0.0190(14)
O4A 0.0977(18) 0.0643(13) 0.0829(17) 0.0231(12) 0.0204(15) 0.0295(13)
C1 0.0692(19) 0.090(2) 0.0600(19) 0.0385(18) 0.0144(16) 0.0116(18)
C2 0.0560(15) 0.0723(18) 0.0500(16) 0.0276(14) 0.0090(13) 0.0154(14)
C3 0.0453(14) 0.089(2) 0.0465(15) 0.0311(15) 0.0067(12) 0.0162(14)
C4 0.0541(16) 0.096(2) 0.0532(17) 0.0256(17) 0.0154(14) 0.0189(16)
C5 0.072(2) 0.101(3) 0.075(2) 0.038(2) 0.0278(19) 0.0051(19)
C6 0.0538(17) 0.115(3) 0.0599(19) 0.037(2) 0.0191(15) 0.0218(18)
C7 0.0541(16) 0.106(3) 0.0504(17) 0.0179(17) 0.0132(13) 0.0340(17)
C8 0.0466(14) 0.090(2) 0.0422(14) 0.0219(14) 0.0062(12) 0.0262(14)
C9 0.0538(15) 0.089(2) 0.0417(14) 0.0149(14) 0.0029(12) 0.0385(15)
C10 0.073(2) 0.092(2) 0.0574(18) 0.0187(17) 0.0132(15) 0.0446(18)
C11 0.082(2) 0.090(2) 0.0595(19) 0.0085(17) 0.0105(17) 0.051(2)
C12 0.079(2) 0.0658(18) 0.0550(18) 0.0102(14) -0.0066(15) 0.0376(16)
C13 0.080(2) 0.071(2) 0.068(2) 0.0126(17) -0.0038(18) 0.0355(18)
C14 0.0705(19) 0.0568(16) 0.0570(17) 0.0203(14) 0.0001(15) 0.0206(14)
C15 0.0598(16) 0.0552(15) 0.0459(14) 0.0148(12) -0.0070(12) 0.0205(13)
C16 0.0519(14) 0.0574(15) 0.0409(13) 0.0176(11) 0.0035(11) 0.0190(12)
C17 0.0430(12) 0.0569(14) 0.0385(13) 0.0169(11) 0.0018(10) 0.0187(11)
C18 0.0429(12) 0.0626(15) 0.0367(12) 0.0173(11) 0.0015(10) 0.0224(11)
C19 0.0527(14) 0.0634(16) 0.0399(13) 0.0141(12) 0.0006(11) 0.0259(12)
C20 0.0575(15) 0.0668(17) 0.0392(14) 0.0108(12) -0.0049(12) 0.0286(13)
C21 0.0425(13) 0.0827(19) 0.0405(14) 0.0225(13) 0.0071(11) 0.0242(13)
C22 0.0422(12) 0.0669(16) 0.0394(13) 0.0225(12) 0.0040(10) 0.0188(11)
C23 0.0463(13) 0.0640(15) 0.0408(13) 0.0219(12) 0.0053(11) 0.0195(12)
C24 0.0580(15) 0.0651(16) 0.0495(15) 0.0252(13) 0.0088(12) 0.0199(13)
C25 0.0451(13) 0.0566(14) 0.0419(13) 0.0183(11) 0.0057(10) 0.0162(11)
C26 0.0541(15) 0.0572(15) 0.0546(16) 0.0214(13) 0.0133(12) 0.0204(12)
C27 0.0550(15) 0.0592(15) 0.0560(16) 0.0139(13) 0.0151(13) 0.0213(12)
C28 0.0497(14) 0.0599(15) 0.0457(14) 0.0117(12) 0.0090(11) 0.0111(12)
C29 0.0467(13) 0.0568(14) 0.0391(13) 0.0158(11) 0.0070(10) 0.0103(11)
C30 0.0432(12) 0.0575(14) 0.0388(13) 0.0183(11) 0.0056(10) 0.0164(11)
C31 0.0583(16) 0.0717(18) 0.0485(16) 0.0087(14) 0.0144(13) 0.0147(14)
C32 0.0564(16) 0.0801(19) 0.0413(15) 0.0144(14) 0.0102(12) 0.0053(14)
C33 0.0600(16) 0.0742(18) 0.0421(14) 0.0217(13) 0.0041(12) 0.0034(14)
C34 0.0496(14) 0.0595(14) 0.0382(13) 0.0176(11) 0.0009(11) 0.0060(11)
C35 0.0604(16) 0.0627(16) 0.0399(14) 0.0200(12) -0.0009(12) 0.0138(13)
C36 0.0722(19) 0.0653(17) 0.0535(17) 0.0270(14) -0.0108(14) 0.0088(15)
C37 0.084(2) 0.079(2) 0.0591(19) 0.0390(17) -0.0036(17) 0.0037(18)
C38 0.078(2) 0.087(2) 0.0451(16) 0.0328(16) 0.0020(15) 0.0005(18)
C39 0.082(2) 0.0683(19) 0.076(2) 0.0350(18) -0.0146(19) 0.0192(17)
C40 0.073(2) 0.0666(18) 0.078(2) 0.0243(17) -0.0170(18) 0.0264(16)
C41 0.0580(16) 0.0739(18) 0.0506(16) 0.0149(14) -0.0113(13) 0.0254(14)
C42 0.0574(17) 0.083(2) 0.0588(18) 0.0129(16) -0.0041(14) 0.0327(16)
C43 0.0498(15) 0.106(3) 0.0538(17) 0.0210(17) 0.0069(13) 0.0327(17)
C44 0.0424(13) 0.084(2) 0.0522(16) 0.0265(15) 0.0002(12) 0.0166(13)
C45 0.0454(15) 0.093(2) 0.066(2) 0.0369(19) 0.0032(14) 0.0081(15)
C46 0.0583(17) 0.080(2) 0.075(2) 0.0363(18) 0.0062(16) 0.0076(16)
C47 0.0640(18) 0.0643(18) 0.069(2) 0.0205(15) 0.0001(15) 0.0104(14)
C48 0.0541(15) 0.0659(17) 0.0511(16) 0.0191(13) 0.0025(12) 0.0137(13)
C49 0.0473(14) 0.0691(17) 0.0447(14) 0.0237(13) 0.0003(11) 0.0170(12)
C50 0.0546(15) 0.0632(16) 0.0415(14) 0.0183(12) -0.0042(11) 0.0193(13)
C51 0.096(3) 0.087(3) 0.101(3) 0.022(2) 0.035(2) 0.004(2)
C52 0.109(4) 0.106(3) 0.124(4) 0.019(3) 0.015(3) 0.004(3)
C53 0.138(5) 0.148(5) 0.129(5) 0.044(4) 0.031(4) 0.025(4)
C54 0.150(6) 0.148(5) 0.172(7) 0.058(5) 0.021(5) 0.005(4)
C55 0.126(4) 0.191(6) 0.137(5) 0.036(4) 0.042(4) -0.012(4)
C56 0.247(8) 0.163(6) 0.173(6) 0.055(5) 0.066(6) -0.024(5)
C57 0.137(4) 0.084(3) 0.100(3) 0.044(2) 0.040(3) 0.021(3)
C58 0.100(3) 0.100(3) 0.121(4) 0.041(3) 0.024(3) 0.019(3)
C59 0.104(3) 0.142(4) 0.096(3) 0.055(3) 0.006(3) 0.018(3)
C60 0.198(7) 0.130(5) 0.114(4) 0.068(4) 0.015(5) 0.032(5)
C61 0.170(7) 0.238(9) 0.189(8) 0.126(8) 0.047(7) 0.085(7)
C62 0.111(3) 0.0587(18) 0.085(3) 0.0268(18) -0.004(2) 0.0276(19)
C63 0.104(3) 0.073(2) 0.112(3) 0.034(2) -0.004(3) 0.027(2)
C64 0.073(2) 0.083(2) 0.082(2) 0.0342(19) 0.0122(18) 0.0280(18)
C65 0.105(3) 0.081(3) 0.106(3) 0.027(2) -0.019(3) 0.016(2)
C66 0.097(3) 0.111(3) 0.133(4) 0.036(3) -0.015(3) 0.026(3)
C67 0.114(4) 0.115(4) 0.110(4) 0.023(3) -0.021(3) 0.040(3)
C68 0.148(4) 0.081(2) 0.118(4) 0.045(2) -0.020(3) 0.030(3)
C69 0.176(5) 0.114(4) 0.135(4) 0.049(3) -0.031(4) 0.046(3)
C70 0.184(6) 0.147(5) 0.163(6) 0.059(5) -0.042(5) 0.039(5)
C71 0.123(3) 0.150(4) 0.141(4) 0.071(3) -0.016(3) 0.021(3)
C72 0.109(5) 0.210(8) 0.239(10) 0.130(7) -0.008(5) 0.010(5)
C1A 0.0514(15) 0.0736(19) 0.0579(17) 0.0202(15) 0.0113(13) 0.0234(14)
C2A 0.0440(13) 0.0684(16) 0.0472(15) 0.0200(13) 0.0080(11) 0.0193(12)
C3A 0.0413(13) 0.0771(18) 0.0432(14) 0.0245(13) 0.0065(11) 0.0187(12)
C4A 0.0445(14) 0.089(2) 0.0506(16) 0.0290(15) 0.0111(12) 0.0241(14)
C5A 0.0593(17) 0.098(2) 0.0499(17) 0.0225(16) 0.0139(14) 0.0279(17)
C6A 0.0510(15) 0.109(3) 0.0506(16) 0.0394(17) 0.0138(13) 0.0231(16)
C7A 0.0497(15) 0.087(2) 0.0557(17) 0.0393(16) 0.0091(13) 0.0162(14)
C8A 0.0410(13) 0.0797(19) 0.0510(15) 0.0372(14) 0.0051(11) 0.0137(12)
C9A 0.0440(13) 0.0737(18) 0.0575(17) 0.0380(15) 0.0025(12) 0.0101(12)
C10A 0.0571(16) 0.086(2) 0.071(2) 0.0474(18) 0.0121(15) 0.0125(15)
C11A 0.0630(18) 0.073(2) 0.093(3) 0.0530(19) 0.0072(17) 0.0085(15)
C12A 0.0592(17) 0.0675(18) 0.078(2) 0.0411(17) -0.0027(15) 0.0117(14)
C13A 0.0648(19) 0.0671(19) 0.098(3) 0.0433(19) -0.0024(18) 0.0136(15)
C14A 0.0677(19) 0.0629(18) 0.067(2) 0.0265(15) -0.0001(16) 0.0192(15)
C15A 0.0537(15) 0.0594(16) 0.0575(17) 0.0256(13) -0.0028(13) 0.0159(12)
C16A 0.0487(13) 0.0610(15) 0.0458(14) 0.0235(12) 0.0019(11) 0.0179(12)
C17A 0.0453(13) 0.0589(14) 0.0417(13) 0.0238(11) 0.0021(10) 0.0162(11)
C18A 0.0395(12) 0.0611(15) 0.0430(13) 0.0258(12) -0.0016(10) 0.0113(11)
C19A 0.0405(13) 0.0701(17) 0.0531(15) 0.0332(14) -0.0009(11) 0.0132(12)
C20A 0.0501(14) 0.0647(17) 0.0584(17) 0.0341(14) -0.0027(12) 0.0137(12)
C21A 0.0384(12) 0.0720(17) 0.0458(14) 0.0285(13) 0.0045(11) 0.0153(12)
C22A 0.0386(12) 0.0631(15) 0.0430(13) 0.0251(12) 0.0017(10) 0.0132(11)
C23A 0.0410(12) 0.0628(15) 0.0397(13) 0.0230(12) 0.0036(10) 0.0130(11)
C24A 0.0468(13) 0.0618(15) 0.0488(15) 0.0237(12) 0.0079(11) 0.0156(12)
C25A 0.0434(12) 0.0581(14) 0.0412(13) 0.0222(11) 0.0050(10) 0.0142(11)
C26A 0.0491(13) 0.0595(15) 0.0447(14) 0.0227(12) 0.0093(11) 0.0130(11)
C27A 0.0563(15) 0.0640(16) 0.0451(14) 0.0234(12) 0.0126(12) 0.0121(12)
C28A 0.0510(14) 0.0646(15) 0.0424(14) 0.0190(12) 0.0126(11) 0.0117(12)
C29A 0.0467(13) 0.0636(15) 0.0403(13) 0.0186(12) 0.0092(11) 0.0151(11)
C30A 0.0435(12) 0.0621(15) 0.0385(13) 0.0213(11) 0.0050(10) 0.0142(11)
C31A 0.0560(16) 0.0764(18) 0.0536(17) 0.0234(14) 0.0179(13) 0.0119(14)
C32A 0.0557(16) 0.094(2) 0.0652(19) 0.0259(17) 0.0261(15) 0.0200(16)
C33A 0.0504(15) 0.085(2) 0.0628(18) 0.0218(16) 0.0106(14) 0.0231(15)
C34A 0.0456(13) 0.0709(17) 0.0509(15) 0.0201(13) 0.0086(12) 0.0186(12)
C35A 0.0451(14) 0.0689(17) 0.0565(16) 0.0211(14) 0.0005(12) 0.0187(12)
C36A 0.0540(16) 0.079(2) 0.073(2) 0.0284(17) -0.0001(15) 0.0275(15)
C37A 0.0647(19) 0.090(2) 0.093(3) 0.027(2) 0.0094(18) 0.0387(18)
C38A 0.0656(19) 0.108(3) 0.079(2) 0.029(2) 0.0227(17) 0.046(2)
C39A 0.072(2) 0.083(2) 0.086(3) 0.034(2) -0.0074(19) 0.0319(18)
C40A 0.074(2) 0.080(2) 0.076(2) 0.0431(18) -0.0012(18) 0.0229(17)
C41A 0.0585(16) 0.081(2) 0.0557(17) 0.0347(15) -0.0013(13) 0.0192(15)
C42A 0.0686(19) 0.093(2) 0.0557(18) 0.0427(17) 0.0022(15) 0.0145(17)
C43A 0.0636(18) 0.092(2) 0.0517(17) 0.0371(17) 0.0091(14) 0.0169(16)
C44A 0.0501(15) 0.089(2) 0.0446(15) 0.0287(15) 0.0055(12) 0.0169(14)
C45A 0.0638(18) 0.097(2) 0.0493(17) 0.0234(16) 0.0145(14) 0.0221(17)
C46A 0.076(2) 0.081(2) 0.0567(18) 0.0159(16) 0.0147(16) 0.0244(17)
C47A 0.0621(17) 0.0716(18) 0.0538(17) 0.0196(15) 0.0057(14) 0.0157(14)
C48A 0.0484(14) 0.0731(18) 0.0458(15) 0.0228(13) 0.0042(11) 0.0134(13)
C49A 0.0465(14) 0.0764(18) 0.0430(14) 0.0266(13) 0.0012(11) 0.0161(13)
C50A 0.0453(13) 0.0710(17) 0.0488(15) 0.0278(13) 0.0003(11) 0.0167(12)
C51A 0.074(2) 0.087(2) 0.068(2) 0.0116(18) 0.0207(17) 0.0344(18)
C52A 0.072(2) 0.085(2) 0.085(3) 0.015(2) 0.0146(19) 0.0286(18)
C53A 0.071(2) 0.080(2) 0.071(2) 0.0186(17) 0.0202(17) 0.0286(17)
C54A 0.070(2) 0.088(2) 0.096(3) 0.029(2) 0.0186(19) 0.0329(19)
C55A 0.081(3) 0.107(3) 0.103(3) 0.023(3) 0.006(2) 0.030(2)
C56A 0.081(3) 0.113(4) 0.149(5) 0.028(3) -0.008(3) 0.033(3)
C57A 0.080(2) 0.087(2) 0.089(3) 0.009(2) 0.004(2) 0.032(2)
C58A 0.093(3) 0.104(3) 0.088(3) 0.025(2) 0.006(2) 0.031(2)
C59A 0.092(3) 0.092(3) 0.101(3) 0.022(2) 0.000(2) 0.035(2)
C60A 0.110(4) 0.116(4) 0.124(4) 0.040(3) -0.013(3) 0.038(3)
C61A 0.105(3) 0.094(3) 0.107(3) 0.016(3) -0.013(3) 0.044(3)
C62A 0.093(3) 0.0625(19) 0.091(3) 0.0200(18) -0.008(2) 0.0271(18)
C63A 0.107(3) 0.071(2) 0.118(4) 0.025(2) -0.012(3) 0.038(2)
C64A 0.094(3) 0.073(2) 0.094(3) 0.028(2) 0.000(2) 0.031(2)
C65A 0.081(2) 0.078(2) 0.096(3) 0.025(2) 0.005(2) 0.0341(19)
C66A 0.107(3) 0.094(3) 0.093(3) 0.025(2) 0.001(2) 0.043(2)
C67A 0.072(2) 0.095(3) 0.084(3) 0.031(2) 0.0077(19) 0.0276(19)
C68A 0.111(3) 0.075(2) 0.130(4) 0.022(2) -0.026(3) 0.029(2)
C69A 0.100(3) 0.095(3) 0.111(3) 0.030(3) -0.013(3) 0.038(2)
C70A 0.137(4) 0.126(4) 0.166(5) 0.044(4) -0.034(4) 0.030(3)
C71A 0.160(5) 0.121(4) 0.137(5) 0.033(4) -0.049(4) 0.030(4)
C72A 0.195(9) 0.208(9) 0.301(14) 0.048(9) -0.105(10) 0.066(8)

loop_
_atom_type_symbol
_atom_type_description
_atom_type_scat_dispersion_real
_atom_type_scat_dispersion_imag
_atom_type_scat_source
C C 0.0181 0.0091 'International Tables Vol C Tables 4.2.6.8 and 6.1.1.4'
H H 0.0000 0.0000 'International Tables Vol C Tables 4.2.6.8 and 6.1.1.4'
N N 0.0311 0.0180 'International Tables Vol C Tables 4.2.6.8 and 6.1.1.4'
O O 0.0492 0.0322 'International Tables Vol C Tables 4.2.6.8 and 6.1.1.4'

loop_
_geom_angle_atom_site_label_1
_geom_angle_atom_site_label_2
_geom_angle_atom_site_label_3
_geom_angle
_geom_angle_site_symmetry_1
_geom_angle_site_symmetry_3
_geom_angle_publ_flag
C5 N1 C1 124.2(3) . . ?
C5 N1 C51 118.6(3) . . ?
C1 N1 C51 117.2(3) . . ?
C13 N2 C14 124.6(3) . . ?
C13 N2 C62 118.0(3) . . ?
C14 N2 C62 117.2(3) . . ?
C5A N1A C1A 123.4(3) . . ?
C5A N1A C51A 118.6(3) . . ?
C1A N1A C51A 117.9(3) . . ?
C13A N2A C14A 123.6(3) . . ?
C13A N2A C62A 118.6(3) . . ?
C14A N2A C62A 117.8(3) . . ?
O1 C1 N1 121.5(3) . . ?
O1 C1 C2 122.3(3) . . ?
N1 C1 C2 116.1(4) . . ?
C24 C2 C3 120.6(3) . . ?
C24 C2 C1 118.4(3) . . ?
C3 C2 C1 121.1(3) . . ?
C4 C3 C2 120.4(3) . . ?
C4 C3 C21 119.9(3) . . ?
C2 C3 C21 119.7(3) . . ?
C6 C4 C3 120.2(3) . . ?
C6 C4 C5 120.8(3) . . ?
C3 C4 C5 118.9(3) . . ?
O2 C5 N1 121.0(4) . . ?
O2 C5 C4 119.7(4) . . ?
N1 C5 C4 119.2(3) . . ?
C4 C6 C7 120.9(3) . . ?
C4 C6 H6 119.5 . . ?
C7 C6 H6 119.5 . . ?
C6 C7 C8 121.5(3) . . ?
C6 C7 H7 119.3 . . ?
C8 C7 H7 119.3 . . ?
C21 C8 C7 117.8(3) . . ?
C21 C8 C9 119.0(3) . . ?
C7 C8 C9 123.2(3) . . ?
C10 C9 C19 118.4(3) . . ?
C10 C9 C8 122.6(3) . . ?
C19 C9 C8 119.0(3) . . ?
C11 C10 C9 120.6(3) . . ?
C11 C10 H10 119.7 . . ?
C9 C10 H10 119.7 . . ?
C10 C11 C12 121.4(3) . . ?
C10 C11 H11 119.3 . . ?
C12 C11 H11 119.3 . . ?
C11 C12 C20 120.0(3) . . ?
C11 C12 C13 120.2(3) . . ?
C20 C12 C13 119.8(3) . . ?
O3 C13 N2 122.0(4) . . ?
O3 C13 C12 120.5(4) . . ?
N2 C13 C12 117.5(3) . . ?
O4 C14 N2 121.7(3) . . ?
O4 C14 C15 121.3(3) . . ?
N2 C14 C15 117.0(3) . . ?
C16 C15 C20 120.3(3) . . ?
C16 C15 C14 119.8(3) . . ?
C20 C15 C14 119.9(3) . . ?
C15 C16 C17 121.3(3) . . ?
C15 C16 H16 119.4 . . ?
C17 C16 H16 119.4 . . ?
C18 C17 C16 118.1(2) . . ?
C18 C17 C30 119.4(2) . . ?
C16 C17 C30 122.4(2) . . ?
C17 C18 C19 120.7(2) . . ?
C17 C18 C22 120.0(2) . . ?
C19 C18 C22 119.1(2) . . ?
C20 C19 C9 120.3(3) . . ?
C20 C19 C18 118.3(3) . . ?
C9 C19 C18 121.4(3) . . ?
C12 C20 C19 119.1(3) . . ?
C12 C20 C15 120.9(3) . . ?
C19 C20 C15 120.0(3) . . ?
C8 C21 C22 121.9(3) . . ?
C8 C21 C3 119.6(3) . . ?
C22 C21 C3 118.5(3) . . ?
C23 C22 C21 121.2(3) . . ?
C23 C22 C18 119.2(2) . . ?
C21 C22 C18 119.6(3) . . ?
C22 C23 C24 118.4(2) . . ?
C22 C23 C25 120.3(2) . . ?
C24 C23 C25 121.0(3) . . ?
C2 C24 C23 121.5(3) . . ?
C2 C24 H24 119.2 . . ?
C23 C24 H24 119.2 . . ?
C30 C25 C26 118.6(2) . . ?
C30 C25 C23 118.9(2) . . ?
C26 C25 C23 122.5(2) . . ?
C27 C26 C25 121.2(2) . . ?
C27 C26 H26 119.4 . . ?
C25 C26 H26 119.4 . . ?
C26 C27 C28 120.2(3) . . ?
C26 C27 H27 119.9 . . ?
C28 C27 H27 119.9 . . ?
C29 C28 C31 120.1(3) . . ?
C29 C28 C27 119.2(2) . . ?
C31 C28 C27 120.7(3) . . ?
C28 C29 C30 118.0(2) . . ?
C28 C29 C34 118.2(2) . . ?
C30 C29 C34 123.8(2) . . ?
C25 C30 C29 118.4(2) . . ?
C25 C30 C17 118.3(2) . . ?
C29 C30 C17 123.3(2) . . ?
C32 C31 C28 120.0(3) . . ?
C32 C31 H31 120.0 . . ?
C28 C31 H31 120.0 . . ?
C31 C32 C33 121.1(3) . . ?
C31 C32 H32 119.5 . . ?
C33 C32 H32 119.5 . . ?
C34 C33 C38 120.2(3) . . ?
C34 C33 C32 119.3(3) . . ?
C38 C33 C32 120.5(3) . . ?
C33 C34 C29 117.4(3) . . ?
C33 C34 C35 117.4(2) . . ?
C29 C34 C35 125.1(2) . . ?
C36 C35 C34 117.3(3) . . ?
C36 C35 C50 117.5(3) . . ?
C34 C35 C50 125.2(2) . . ?
C37 C36 C35 119.6(3) . . ?
C37 C36 C39 121.1(3) . . ?
C35 C36 C39 119.3(3) . . ?
C38 C37 C36 120.9(3) . . ?
C38 C37 H37 119.5 . . ?
C36 C37 H37 119.5 . . ?
C37 C38 C33 120.1(3) . . ?
C37 C38 H38 119.9 . . ?
C33 C38 H38 119.9 . . ?
C40 C39 C36 121.0(3) . . ?
C40 C39 H39 119.5 . . ?
C36 C39 H39 119.5 . . ?
C39 C40 C41 120.3(3) . . ?
C39 C40 H40 119.8 . . ?
C41 C40 H40 119.8 . . ?
C50 C41 C40 120.2(3) . . ?
C50 C41 C42 119.9(3) . . ?
C40 C41 C42 119.9(3) . . ?
C43 C42 C41 120.5(3) . . ?
C43 C42 H42 119.7 . . ?
C41 C42 H42 119.7 . . ?
C42 C43 C44 121.3(3) . . ?
C42 C43 H43 119.4 . . ?
C44 C43 H43 119.4 . . ?
C45 C44 C43 121.8(3) . . ?
C45 C44 C49 118.8(3) . . ?
C43 C44 C49 119.4(3) . . ?
C46 C45 C44 121.7(3) . . ?
C46 C45 H45 119.2 . . ?
C44 C45 H45 119.2 . . ?
C45 C46 C47 120.2(3) . . ?
C45 C46 H46 119.9 . . ?
C47 C46 H46 119.9 . . ?
C48 C47 C46 119.8(3) . . ?
C48 C47 H47 120.1 . . ?
C46 C47 H47 120.1 . . ?
C47 C48 C49 121.3(3) . . ?
C47 C48 H48 119.4 . . ?
C49 C48 H48 119.4 . . ?
C48 C49 C44 117.6(3) . . ?
C48 C49 C50 123.7(3) . . ?
C44 C49 C50 118.5(3) . . ?
C41 C50 C49 118.4(3) . . ?
C41 C50 C35 118.0(3) . . ?
C49 C50 C35 123.6(3) . . ?
C52 C51 C57 113.3(5) . . ?
C52 C51 N1 111.2(4) . . ?
C57 C51 N1 112.6(4) . . ?
C52 C51 H51 106.4 . . ?
C57 C51 H51 106.4 . . ?
N1 C51 H51 106.4 . . ?
C51 C52 C53 108.9(5) . . ?
C51 C52 H52A 109.9 . . ?
C53 C52 H52A 109.9 . . ?
C51 C52 H52B 109.9 . . ?
C53 C52 H52B 109.9 . . ?
H52A C52 H52B 108.3 . . ?
C54 C53 C52 115.8(6) . . ?
C54 C53 H53A 108.3 . . ?
C52 C53 H53A 108.3 . . ?
C54 C53 H53B 108.3 . . ?
C52 C53 H53B 108.3 . . ?
H53A C53 H53B 107.4 . . ?
C53 C54 C55 113.4(7) . . ?
C53 C54 H54A 108.9 . . ?
C55 C54 H54A 108.9 . . ?
C53 C54 H54B 108.9 . . ?
C55 C54 H54B 108.9 . . ?
H54A C54 H54B 107.7 . . ?
C56 C55 C54 110.4(7) . . ?
C56 C55 H55A 109.6 . . ?
C54 C55 H55A 109.6 . . ?
C56 C55 H55B 109.6 . . ?
C54 C55 H55B 109.6 . . ?
H55A C55 H55B 108.1 . . ?
C55 C56 H56A 112.8 . . ?
C55 C56 H56B 115.8 . . ?
H56A C56 H56B 109.4 . . ?
C55 C56 H56C 99.3 . . ?
H56A C56 H56C 109.5 . . ?
H56B C56 H56C 109.5 . . ?
C51 C57 C58 115.3(4) . . ?
C51 C57 H57A 108.4 . . ?
C58 C57 H57A 108.4 . . ?
C51 C57 H57B 108.4 . . ?
C58 C57 H57B 108.4 . . ?
H57A C57 H57B 107.5 . . ?
C59 C58 C57 115.1(5) . . ?
C59 C58 H58A 108.5 . . ?
C57 C58 H58A 108.5 . . ?
C59 C58 H58B 108.5 . . ?
C57 C58 H58B 108.5 . . ?
H58A C58 H58B 107.5 . . ?
C58 C59 C60 110.8(6) . . ?
C58 C59 H59A 109.5 . . ?
C60 C59 H59A 109.5 . . ?
C58 C59 H59B 109.5 . . ?
C60 C59 H59B 109.5 . . ?
H59A C59 H59B 108.1 . . ?
C61 C60 C59 107.2(7) . . ?
C61 C60 H60A 110.3 . . ?
C59 C60 H60A 110.3 . . ?
C61 C60 H60B 110.3 . . ?
C59 C60 H60B 110.3 . . ?
H60A C60 H60B 108.5 . . ?
C60 C61 H61A 109.5 . . ?
C60 C61 H61B 109.5 . . ?
H61A C61 H61B 109.5 . . ?
C60 C61 H61C 109.5 . . ?
H61A C61 H61C 109.5 . . ?
H61B C61 H61C 109.5 . . ?
C63 C62 N2 110.6(3) . . ?
C63 C62 C68 113.2(4) . . ?
N2 C62 C68 110.6(4) . . ?
C63 C62 H62 107.4 . . ?
N2 C62 H62 107.4 . . ?
C68 C62 H62 107.4 . . ?
C62 C63 C64 117.4(4) . . ?
C62 C63 H63A 108.0 . . ?
C64 C63 H63A 108.0 . . ?
C62 C63 H63B 108.0 . . ?
C64 C63 H63B 108.0 . . ?
H63A C63 H63B 107.2 . . ?
C65 C64 C63 122.1(4) . . ?
C65 C64 H64A 106.8 . . ?
C63 C64 H64A 106.8 . . ?
C65 C64 H64B 106.8 . . ?
C63 C64 H64B 106.8 . . ?
H64A C64 H64B 106.6 . . ?
C64 C65 C66 122.1(4) . . ?
C64 C65 H65A 106.8 . . ?
C66 C65 H65A 106.8 . . ?
C64 C65 H65B 106.8 . . ?
C66 C65 H65B 106.8 . . ?
H65A C65 H65B 106.6 . . ?
C65 C66 C67 121.8(5) . . ?
C65 C66 H66A 106.9 . . ?
C67 C66 H66A 106.9 . . ?
C65 C66 H66B 106.9 . . ?
C67 C66 H66B 106.9 . . ?
H66A C66 H66B 106.7 . . ?
C66 C67 H67A 109.3 . . ?
C66 C67 H67B 109.0 . . ?
H67A C67 H67B 109.5 . . ?
C66 C67 H67C 110.1 . . ?
H67A C67 H67C 109.4 . . ?
H67B C67 H67C 109.5 . . ?
C69 C68 C62 119.2(4) . . ?
C69 C68 H68A 107.5 . . ?
C62 C68 H68A 107.5 . . ?
C69 C68 H68B 107.5 . . ?
C62 C68 H68B 107.5 . . ?
H68A C68 H68B 107.0 . . ?
C68 C69 C70 113.8(5) . . ?
C68 C69 H69A 108.8 . . ?
C70 C69 H69A 108.8 . . ?
C68 C69 H69B 108.8 . . ?
C70 C69 H69B 108.8 . . ?
H69A C69 H69B 107.7 . . ?
C69 C70 C71 126.2(6) . . ?
C69 C70 H70A 105.8 . . ?
C71 C70 H70A 105.8 . . ?
C69 C70 H70B 105.8 . . ?
C71 C70 H70B 105.8 . . ?
H70A C70 H70B 106.2 . . ?
C72 C71 C70 100.9(6) . . ?
C72 C71 H71A 111.6 . . ?
C70 C71 H71A 111.6 . . ?
C72 C71 H71B 111.6 . . ?
C70 C71 H71B 111.6 . . ?
H71A C71 H71B 109.4 . . ?
C71 C72 H72A 114.4 . . ?
C71 C72 H72B 104.8 . . ?
H72A C72 H72B 109.5 . . ?
C71 C72 H72C 109.1 . . ?
H72A C72 H72C 109.5 . . ?
H72B C72 H72C 109.5 . . ?
O1A C1A N1A 121.1(3) . . ?
O1A C1A C2A 121.5(3) . . ?
N1A C1A C2A 117.3(3) . . ?
C24A C2A C3A 121.0(3) . . ?
C24A C2A C1A 118.9(3) . . ?
C3A C2A C1A 120.0(2) . . ?
C4A C3A C21A 120.3(3) . . ?
C4A C3A C2A 120.5(3) . . ?
C21A C3A C2A 119.2(2) . . ?
C6A C4A C3A 118.9(3) . . ?
C6A C4A C5A 120.9(3) . . ?
C3A C4A C5A 120.2(3) . . ?
O2A C5A N1A 120.6(3) . . ?
O2A C5A C4A 121.2(3) . . ?
N1A C5A C4A 118.2(3) . . ?
C7A C6A C4A 121.5(3) . . ?
C7A C6A H6A 119.3 . . ?
C4A C6A H6A 119.3 . . ?
C6A C7A C8A 121.9(3) . . ?
C6A C7A H7A 119.1 . . ?
C8A C7A H7A 119.1 . . ?
C7A C8A C21A 117.7(3) . . ?
C7A C8A C9A 123.4(3) . . ?
C21A C8A C9A 118.9(2) . . ?
C10A C9A C19A 117.6(3) . . ?
C10A C9A C8A 123.2(3) . . ?
C19A C9A C8A 119.2(2) . . ?
C11A C10A C9A 121.7(3) . . ?
C11A C10A H10A 119.1 . . ?
C9A C10A H10A 119.1 . . ?
C10A C11A C12A 121.4(3) . . ?
C10A C11A H11A 119.3 . . ?
C12A C11A H11A 119.3 . . ?
C11A C12A C20A 118.6(3) . . ?
C11A C12A C13A 121.0(3) . . ?
C20A C12A C13A 120.4(3) . . ?
O3A C13A N2A 120.8(4) . . ?
O3A C13A C12A 121.1(4) . . ?
N2A C13A C12A 118.1(3) . . ?
O4A C14A N2A 120.9(3) . . ?
O4A C14A C15A 121.9(3) . . ?
N2A C14A C15A 117.2(3) . . ?
C16A C15A C20A 119.9(3) . . ?
C16A C15A C14A 119.4(3) . . ?
C20A C15A C14A 120.7(3) . . ?
C15A C16A C17A 121.3(3) . . ?
C15A C16A H16A 119.3 . . ?
C17A C16A H16A 119.3 . . ?
C18A C17A C16A 118.7(2) . . ?
C18A C17A C30A 119.6(2) . . ?
C16A C17A C30A 121.6(2) . . ?
C17A C18A C22A 120.3(2) . . ?
C17A C18A C19A 120.4(3) . . ?
C22A C18A C19A 119.3(2) . . ?
C20A C19A C9A 120.1(3) . . ?
C20A C19A C18A 118.5(3) . . ?
C9A C19A C18A 121.4(3) . . ?
C12A C20A C19A 120.4(3) . . ?
C12A C20A C15A 119.6(3) . . ?
C19A C20A C15A 120.0(2) . . ?
C3A C21A C22A 119.3(2) . . ?
C3A C21A C8A 119.7(2) . . ?
C22A C21A C8A 121.0(3) . . ?
C23A C22A C21A 120.9(3) . . ?
C23A C22A C18A 119.1(2) . . ?
C21A C22A C18A 120.0(2) . . ?
C22A C23A C24A 117.5(2) . . ?
C22A C23A C25A 119.9(2) . . ?
C24A C23A C25A 122.2(2) . . ?
C2A C24A C23A 121.9(2) . . ?
C2A C24A H24A 119.1 . . ?
C23A C24A H24A 119.1 . . ?
C30A C25A C23A 119.4(2) . . ?
C30A C25A C26A 118.2(2) . . ?
C23A C25A C26A 122.4(2) . . ?
C27A C26A C25A 120.4(3) . . ?
C27A C26A H26A 119.8 . . ?
C25A C26A H26A 119.8 . . ?
C26A C27A C28A 121.6(2) . . ?
C26A C27A H27A 119.2 . . ?
C28A C27A H27A 119.2 . . ?
C27A C28A C29A 118.8(2) . . ?
C27A C28A C31A 122.2(3) . . ?
C29A C28A C31A 119.0(3) . . ?
C28A C29A C34A 118.5(2) . . ?
C28A C29A C30A 117.8(2) . . ?
C34A C29A C30A 123.7(2) . . ?
C25A C30A C29A 119.1(2) . . ?
C25A C30A C17A 118.0(2) . . ?
C29A C30A C17A 122.9(2) . . ?
C32A C31A C28A 120.9(3) . . ?
C32A C31A H31A 119.5 . . ?
C28A C31A H31A 119.5 . . ?
C31A C32A C33A 120.2(3) . . ?
C31A C32A H32A 119.9 . . ?
C33A C32A H32A 119.9 . . ?
C34A C33A C32A 119.7(3) . . ?
C34A C33A C38A 118.9(3) . . ?
C32A C33A C38A 121.3(3) . . ?
C33A C34A C29A 117.5(3) . . ?
C33A C34A C35A 118.0(3) . . ?
C29A C34A C35A 124.5(2) . . ?
C36A C35A C50A 118.1(3) . . ?
C36A C35A C34A 117.2(3) . . ?
C50A C35A C34A 124.6(3) . . ?
C35A C36A C37A 119.4(3) . . ?
C35A C36A C39A 119.9(3) . . ?
C37A C36A C39A 120.7(3) . . ?
C38A C37A C36A 121.2(3) . . ?
C38A C37A H37A 119.4 . . ?
C36A C37A H37A 119.4 . . ?
C37A C38A C33A 120.5(3) . . ?
C37A C38A H38A 119.7 . . ?
C33A C38A H38A 119.7 . . ?
C40A C39A C36A 120.0(3) . . ?
C40A C39A H39A 120.0 . . ?
C36A C39A H39A 120.0 . . ?
C39A C40A C41A 121.3(3) . . ?
C39A C40A H40A 119.4 . . ?
C41A C40A H40A 119.4 . . ?
C50A C41A C42A 119.8(3) . . ?
C50A C41A C40A 119.4(3) . . ?
C42A C41A C40A 120.8(3) . . ?
C43A C42A C41A 121.9(3) . . ?
C43A C42A H42A 119.0 . . ?
C41A C42A H42A 119.0 . . ?
C42A C43A C44A 119.7(3) . . ?
C42A C43A H43A 120.1 . . ?
C44A C43A H43A 120.1 . . ?
C49A C44A C43A 120.0(3) . . ?
C49A C44A C45A 119.5(3) . . ?
C43A C44A C45A 120.4(3) . . ?
C46A C45A C44A 121.3(3) . . ?
C46A C45A H45A 119.4 . . ?
C44A C45A H45A 119.4 . . ?
C45A C46A C47A 119.7(3) . . ?
C45A C46A H46A 120.1 . . ?
C47A C46A H46A 120.1 . . ?
C48A C47A C46A 120.3(3) . . ?
C48A C47A H47A 119.8 . . ?
C46A C47A H47A 119.8 . . ?
C47A C48A C49A 122.0(3) . . ?
C47A C48A H48A 119.0 . . ?
C49A C48A H48A 119.0 . . ?
C48A C49A C44A 116.6(3) . . ?
C48A C49A C50A 123.8(3) . . ?
C44A C49A C50A 119.5(3) . . ?
C41A C50A C49A 117.2(3) . . ?
C41A C50A C35A 117.7(3) . . ?
C49A C50A C35A 125.0(2) . . ?
N1A C51A C57A 111.6(3) . . ?
N1A C51A C52A 112.2(3) . . ?
C57A C51A C52A 115.3(4) . . ?
N1A C51A H51A 105.6 . . ?
C57A C51A H51A 105.6 . . ?
C52A C51A H51A 105.6 . . ?
C53A C52A C51A 115.9(4) . . ?
C53A C52A H52C 108.3 . . ?
C51A C52A H52C 108.3 . . ?
C53A C52A H52D 108.3 . . ?
C51A C52A H52D 108.3 . . ?
H52C C52A H52D 107.4 . . ?
C52A C53A C54A 115.2(3) . . ?
C52A C53A H53C 108.5 . . ?
C54A C53A H53C 108.5 . . ?
C52A C53A H53D 108.5 . . ?
C54A C53A H53D 108.5 . . ?
H53C C53A H53D 107.5 . . ?
C55A C54A C53A 116.0(4) . . ?
C55A C54A H54E 108.3 . . ?
C53A C54A H54E 108.3 . . ?
C55A C54A H54F 108.3 . . ?
C53A C54A H54F 108.3 . . ?
H54E C54A H54F 107.4 . . ?
C54A C55A C56A 114.7(4) . . ?
C54A C55A H55C 108.6 . . ?
C56A C55A H55C 108.6 . . ?
C54A C55A H55D 108.6 . . ?
C56A C55A H55D 108.6 . . ?
H55C C55A H55D 107.6 . . ?
C55A C56A H56D 109.3 . . ?
C55A C56A H56E 109.2 . . ?
H56D C56A H56E 109.5 . . ?
C55A C56A H56F 109.9 . . ?
H56D C56A H56F 109.5 . . ?
H56E C56A H56F 109.5 . . ?
C58A C57A C51A 116.4(4) . . ?
C58A C57A H57C 108.2 . . ?
C51A C57A H57C 108.2 . . ?
C58A C57A H57D 108.2 . . ?
C51A C57A H57D 108.2 . . ?
H57C C57A H57D 107.4 . . ?
C57A C58A C59A 116.0(4) . . ?
C57A C58A H58C 108.3 . . ?
C59A C58A H58C 108.3 . . ?
C57A C58A H58D 108.3 . . ?
C59A C58A H58D 108.3 . . ?
H58C C58A H58D 107.4 . . ?
C60A C59A C58A 118.3(4) . . ?
C60A C59A H59C 107.7 . . ?
C58A C59A H59C 107.7 . . ?
C60A C59A H59D 107.7 . . ?
C58A C59A H59D 107.7 . . ?
H59C C59A H59D 107.1 . . ?
C61A C60A C59A 120.4(5) . . ?
C61A C60A H60C 107.2 . . ?
C59A C60A H60C 107.2 . . ?
C61A C60A H60D 107.2 . . ?
C59A C60A H60D 107.2 . . ?
H60C C60A H60D 106.8 . . ?
C60A C61A H61D 109.9 . . ?
C60A C61A H61E 108.2 . . ?
H61D C61A H61E 109.5 . . ?
C60A C61A H61F 110.3 . . ?
H61D C61A H61F 109.5 . . ?
H61E C61A H61F 109.5 . . ?
C68A C62A N2A 112.9(4) . . ?
C68A C62A C63A 116.0(3) . . ?
N2A C62A C63A 112.6(3) . . ?
C68A C62A H62A 104.6 . . ?
N2A C62A H62A 104.6 . . ?
C63A C62A H62A 104.6 . . ?
C64A C63A C62A 119.1(3) . . ?
C64A C63A H63C 107.5 . . ?
C62A C63A H63C 107.5 . . ?
C64A C63A H63D 107.5 . . ?
C62A C63A H63D 107.5 . . ?
H63C C63A H63D 107.0 . . ?
C63A C64A C65A 118.1(3) . . ?
C63A C64A H64C 107.8 . . ?
C65A C64A H64C 107.8 . . ?
C63A C64A H64D 107.8 . . ?
C65A C64A H64D 107.8 . . ?
H64C C64A H64D 107.1 . . ?
C66A C65A C64A 118.8(3) . . ?
C66A C65A H65C 107.6 . . ?
C64A C65A H65C 107.6 . . ?
C66A C65A H65D 107.6 . . ?
C64A C65A H65D 107.6 . . ?
H65C C65A H65D 107.1 . . ?
C65A C66A C67A 116.8(4) . . ?
C65A C66A H66C 108.1 . . ?
C67A C66A H66C 108.1 . . ?
C65A C66A H66D 108.1 . . ?
C67A C66A H66D 108.1 . . ?
H66C C66A H66D 107.3 . . ?
C66A C67A H67D 109.6 . . ?
C66A C67A H67E 110.0 . . ?
H67D C67A H67E 109.5 . . ?
C66A C67A H67F 108.8 . . ?
H67D C67A H67F 109.5 . . ?
H67E C67A H67F 109.5 . . ?
C62A C68A C69A 116.5(4) . . ?
C62A C68A H68E 108.2 . . ?
C69A C68A H68E 108.2 . . ?
C62A C68A H68F 108.2 . . ?
C69A C68A H68F 108.2 . . ?
H68E C68A H68F 107.3 . . ?
C70A C69A C68A 119.4(5) . . ?
C70A C69A H69C 107.5 . . ?
C68A C69A H69C 107.5 . . ?
C70A C69A H69D 107.5 . . ?
C68A C69A H69D 107.5 . . ?
H69C C69A H69D 107.0 . . ?
C69A C70A C71A 114.9(5) . . ?
C69A C70A H70C 108.5 . . ?
C71A C70A H70C 108.5 . . ?
C69A C70A H70D 108.5 . . ?
C71A C70A H70D 108.5 . . ?
H70C C70A H70D 107.5 . . ?
C72A C71A C70A 118.1(7) . . ?
C72A C71A H71C 107.8 . . ?
C70A C71A H71C 107.8 . . ?
C72A C71A H71D 107.8 . . ?
C70A C71A H71D 107.8 . . ?
H71C C71A H71D 107.1 . . ?
C71A C72A H72D 101.7 . . ?
C71A C72A H72E 116.2 . . ?
H72D C72A H72E 109.4 . . ?
C71A C72A H72F 110.2 . . ?
H72D C72A H72F 109.5 . . ?
H72E C72A H72F 109.5 . . ?

loop_
_geom_bond_atom_site_label_1
_geom_bond_atom_site_label_2
_geom_bond_distance
_geom_bond_site_symmetry_2
_geom_bond_publ_flag
N1 C5 1.379(5) . ?
N1 C1 1.392(5) . ?
N1 C51 1.545(6) . ?
N2 C13 1.375(5) . ?
N2 C14 1.417(4) . ?
N2 C62 1.497(5) . ?
N1A C5A 1.399(5) . ?
N1A C1A 1.404(4) . ?
N1A C51A 1.497(4) . ?
N2A C13A 1.391(5) . ?
N2A C14A 1.411(4) . ?
N2A C62A 1.479(5) . ?
O1 C1 1.201(5) . ?
O2 C5 1.239(4) . ?
O3 C13 1.209(4) . ?
O4 C14 1.219(4) . ?
O1A C1A 1.217(4) . ?
O2A C5A 1.217(4) . ?
O3A C13A 1.218(4) . ?
O4A C14A 1.220(4) . ?
C1 C2 1.510(5) . ?
C2 C24 1.369(4) . ?
C2 C3 1.407(5) . ?
C3 C4 1.403(4) . ?
C3 C21 1.427(4) . ?
C4 C6 1.360(5) . ?
C4 C5 1.498(5) . ?
C6 C7 1.383(5) . ?
C6 H6 0.9300 . ?
C7 C8 1.419(4) . ?
C7 H7 0.9300 . ?
C8 C21 1.411(4) . ?
C8 C9 1.460(5) . ?
C9 C10 1.397(5) . ?
C9 C19 1.424(4) . ?
C10 C11 1.379(6) . ?
C10 H10 0.9300 . ?
C11 C12 1.382(5) . ?
C11 H11 0.9300 . ?
C12 C20 1.400(4) . ?
C12 C13 1.491(5) . ?
C14 C15 1.469(4) . ?
C15 C16 1.366(4) . ?
C15 C20 1.416(4) . ?
C16 C17 1.421(4) . ?
C16 H16 0.9300 . ?
C17 C18 1.403(4) . ?
C17 C30 1.440(4) . ?
C18 C19 1.426(4) . ?
C18 C22 1.438(4) . ?
C19 C20 1.414(4) . ?
C21 C22 1.420(4) . ?
C22 C23 1.401(4) . ?
C23 C24 1.419(4) . ?
C23 C25 1.441(4) . ?
C24 H24 0.9300 . ?
C25 C30 1.412(4) . ?
C25 C26 1.418(4) . ?
C26 C27 1.355(4) . ?
C26 H26 0.9300 . ?
C27 C28 1.435(4) . ?
C27 H27 0.9300 . ?
C28 C29 1.407(4) . ?
C28 C31 1.415(4) . ?
C29 C30 1.438(4) . ?
C29 C34 1.446(4) . ?
C31 C32 1.352(5) . ?
C31 H31 0.9300 . ?
C32 C33 1.427(5) . ?
C32 H32 0.9300 . ?
C33 C34 1.410(4) . ?
C33 C38 1.415(5) . ?
C34 C35 1.452(4) . ?
C35 C36 1.419(4) . ?
C35 C50 1.461(4) . ?
C36 C37 1.416(5) . ?
C36 C39 1.427(5) . ?
C37 C38 1.362(6) . ?
C37 H37 0.9300 . ?
C38 H38 0.9300 . ?
C39 C40 1.357(6) . ?
C39 H39 0.9300 . ?
C40 C41 1.423(5) . ?
C40 H40 0.9300 . ?
C41 C50 1.406(4) . ?
C41 C42 1.435(5) . ?
C42 C43 1.351(5) . ?
C42 H42 0.9300 . ?
C43 C44 1.417(5) . ?
C43 H43 0.9300 . ?
C44 C45 1.399(5) . ?
C44 C49 1.432(4) . ?
C45 C46 1.355(5) . ?
C45 H45 0.9300 . ?
C46 C47 1.399(5) . ?
C46 H46 0.9300 . ?
C47 C48 1.375(4) . ?
C47 H47 0.9300 . ?
C48 C49 1.410(4) . ?
C48 H48 0.9300 . ?
C49 C50 1.448(4) . ?
C51 C52 1.519(8) . ?
C51 C57 1.534(8) . ?
C51 H51 0.9800 . ?
C52 C53 1.530(9) . ?
C52 H52A 0.9700 . ?
C52 H52B 0.9700 . ?
C53 C54 1.507(10) . ?
C53 H53A 0.9700 . ?
C53 H53B 0.9700 . ?
C54 C55 1.653(10) . ?
C54 H54A 0.9700 . ?
C54 H54B 0.9700 . ?
C55 C56 1.495(8) . ?
C55 H55A 0.9700 . ?
C55 H55B 0.9700 . ?
C56 H56A 0.9598 . ?
C56 H56B 0.9599 . ?
C56 H56C 0.9596 . ?
C57 C58 1.548(8) . ?
C57 H57A 0.9700 . ?
C57 H57B 0.9700 . ?
C58 C59 1.473(7) . ?
C58 H58A 0.9700 . ?
C58 H58B 0.9700 . ?
C59 C60 1.517(8) . ?
C59 H59A 0.9700 . ?
C59 H59B 0.9700 . ?
C60 C61 1.489(11) . ?
C60 H60A 0.9700 . ?
C60 H60B 0.9700 . ?
C61 H61A 0.9600 . ?
C61 H61B 0.9600 . ?
C61 H61C 0.9600 . ?
C62 C63 1.478(6) . ?
C62 C68 1.577(6) . ?
C62 H62 0.9800 . ?
C63 C64 1.493(5) . ?
C63 H63A 0.9700 . ?
C63 H63B 0.9700 . ?
C64 C65 1.440(6) . ?
C64 H64A 0.9700 . ?
C64 H64B 0.9700 . ?
C65 C66 1.445(7) . ?
C65 H65A 0.9700 . ?
C65 H65B 0.9700 . ?
C66 C67 1.454(8) . ?
C66 H66A 0.9700 . ?
C66 H66B 0.9700 . ?
C67 H67A 0.9600 . ?
C67 H67B 0.9602 . ?
C67 H67C 0.9605 . ?
C68 C69 1.486(8) . ?
C68 H68A 0.9700 . ?
C68 H68B 0.9700 . ?
C69 C70 1.582(9) . ?
C69 H69A 0.9700 . ?
C69 H69B 0.9700 . ?
C70 C71 1.646(8) . ?
C70 H70A 0.9700 . ?
C70 H70B 0.9700 . ?
C71 C72 1.559(7) . ?
C71 H71A 0.9700 . ?
C71 H71B 0.9700 . ?
C72 H72A 0.9597 . ?
C72 H72B 0.9601 . ?
C72 H72C 0.9601 . ?
C1A C2A 1.490(4) . ?
C2A C24A 1.357(4) . ?
C2A C3A 1.413(4) . ?
C3A C4A 1.405(4) . ?
C3A C21A 1.408(4) . ?
C4A C6A 1.390(5) . ?
C4A C5A 1.477(5) . ?
C6A C7A 1.364(5) . ?
C6A H6A 0.9300 . ?
C7A C8A 1.398(4) . ?
C7A H7A 0.9300 . ?
C8A C21A 1.433(4) . ?
C8A C9A 1.458(5) . ?
C9A C10A 1.412(4) . ?
C9A C19A 1.415(4) . ?
C10A C11A 1.364(5) . ?
C10A H10A 0.9300 . ?
C11A C12A 1.395(5) . ?
C11A H11A 0.9300 . ?
C12A C20A 1.404(4) . ?
C12A C13A 1.474(5) . ?
C14A C15A 1.466(5) . ?
C15A C16A 1.364(4) . ?
C15A C20A 1.425(5) . ?
C16A C17A 1.429(4) . ?
C16A H16A 0.9300 . ?
C17A C18A 1.392(4) . ?
C17A C30A 1.450(4) . ?
C18A C22A 1.427(4) . ?
C18A C19A 1.434(4) . ?
C19A C20A 1.413(4) . ?
C21A C22A 1.422(4) . ?
C22A C23A 1.413(4) . ?
C23A C24A 1.422(4) . ?
C23A C25A 1.434(4) . ?
C24A H24A 0.9300 . ?
C25A C30A 1.404(4) . ?
C25A C26A 1.434(3) . ?
C26A C27A 1.360(4) . ?
C26A H26A 0.9300 . ?
C27A C28A 1.416(4) . ?
C27A H27A 0.9300 . ?
C28A C29A 1.416(4) . ?
C28A C31A 1.422(4) . ?
C29A C34A 1.437(4) . ?
C29A C30A 1.444(4) . ?
C31A C32A 1.355(5) . ?
C31A H31A 0.9300 . ?
C32A C33A 1.430(5) . ?
C32A H32A 0.9300 . ?
C33A C34A 1.408(4) . ?
C33A C38A 1.432(5) . ?
C34A C35A 1.452(4) . ?
C35A C36A 1.412(4) . ?
C35A C50A 1.448(4) . ?
C36A C37A 1.420(5) . ?
C36A C39A 1.435(5) . ?
C37A C38A 1.345(6) . ?
C37A H37A 0.9300 . ?
C38A H38A 0.9300 . ?
C39A C40A 1.346(6) . ?
C39A H39A 0.9300 . ?
C40A C41A 1.431(5) . ?
C40A H40A 0.9300 . ?
C41A C50A 1.419(4) . ?
C41A C42A 1.424(5) . ?
C42A C43A 1.346(5) . ?
C42A H42A 0.9300 . ?
C43A C44A 1.421(4) . ?
C43A H43A 0.9300 . ?
C44A C49A 1.422(4) . ?
C44A C45A 1.425(5) . ?
C45A C46A 1.348(5) . ?
C45A H45A 0.9300 . ?
C46A C47A 1.405(5) . ?
C46A H46A 0.9300 . ?
C47A C48A 1.366(5) . ?
C47A H47A 0.9300 . ?
C48A C49A 1.417(4) . ?
C48A H48A 0.9300 . ?
C49A C50A 1.439(4) . ?
C51A C57A 1.508(6) . ?
C51A C52A 1.513(6) . ?
C51A H51A 0.9800 . ?
C52A C53A 1.495(5) . ?
C52A H52C 0.9700 . ?
C52A H52D 0.9700 . ?
C53A C54A 1.516(5) . ?
C53A H53C 0.9700 . ?
C53A H53D 0.9700 . ?
C54A C55A 1.483(6) . ?
C54A H54E 0.9700 . ?
C54A H54F 0.9700 . ?
C55A C56A 1.511(7) . ?
C55A H55C 0.9700 . ?
C55A H55D 0.9700 . ?
C56A H56D 0.9598 . ?
C56A H56E 0.9599 . ?
C56A H56F 0.9597 . ?
C57A C58A 1.487(6) . ?
C57A H57C 0.9700 . ?
C57A H57D 0.9700 . ?
C58A C59A 1.494(7) . ?
C58A H58C 0.9700 . ?
C58A H58D 0.9700 . ?
C59A C60A 1.462(6) . ?
C59A H59C 0.9700 . ?
C59A H59D 0.9700 . ?
C60A C61A 1.439(7) . ?
C60A H60C 0.9700 . ?
C60A H60D 0.9700 . ?
C61A H61D 0.9603 . ?
C61A H61E 0.9599 . ?
C61A H61F 0.9599 . ?
C62A C68A 1.479(6) . ?
C62A C63A 1.522(5) . ?
C62A H62A 0.9800 . ?
C63A C64A 1.442(6) . ?
C63A H63C 0.9700 . ?
C63A H63D 0.9700 . ?
C64A C65A 1.503(5) . ?
C64A H64C 0.9700 . ?
C64A H64D 0.9700 . ?
C65A C66A 1.466(6) . ?
C65A H65C 0.9700 . ?
C65A H65D 0.9700 . ?
C66A C67A 1.492(6) . ?
C66A H66C 0.9700 . ?
C66A H66D 0.9700 . ?
C67A H67D 0.9600 . ?
C67A H67E 0.9598 . ?
C67A H67F 0.9601 . ?
C68A C69A 1.522(6) . ?
C68A H68E 0.9700 . ?
C68A H68F 0.9700 . ?
C69A C70A 1.440(8) . ?
C69A H69C 0.9700 . ?
C69A H69D 0.9700 . ?
C70A C71A 1.564(9) . ?
C70A H70C 0.9700 . ?
C70A H70D 0.9700 . ?
C71A C72A 1.481(12) . ?
C71A H71C 0.9700 . ?
C71A H71D 0.9700 . ?
C72A H72D 0.9600 . ?
C72A H72E 0.9603 . ?
C72A H72F 0.9598 . ?
